data_1546562
loop_
_publ_author_name
'Otaka, Junnosuke'
'Hashizume, Daisuke'
'Masumoto, Yui'
'Muranaka, Atsuya'
'Uchiyama, Masanobu'
'Koshino, Hiroyuki'
'Futamura, Yushi'
'Osada, Hiroyuki'

_publ_section_title
;
 Hitoyol A and B, Two Norsesquiterpenoids from the Basidiomycete
 Coprinopsis cinerea
;
_journal_name_full 'Organic Letters'
_journal_paper_doi 10.1021/acs.orglett.7b01784
_journal_year 2017
_chemical_absolute_configuration ad
_chemical_formula_moiety 'C14 H20 O4'
_chemical_formula_sum 'C14 H20 O4'
_chemical_formula_weight 252.30
_space_group_crystal_system orthorhombic
_space_group_IT_number 19
_space_group_name_Hall 'P 2ac 2ab'
_space_group_name_H-M_alt 'P 21 21 21'
_symmetry_space_group_name_Hall 'P 2ac 2ab'
_symmetry_space_group_name_H-M 'P 21 21 21'
_atom_sites_solution_hydrogens difmap
_atom_sites_solution_primary direct
_atom_sites_solution_secondary difmap
_audit_creation_method SHELXL-2016/6
_cell_angle_alpha 90
_cell_angle_beta 90
_cell_angle_gamma 90
_cell_formula_units_Z 4
_cell_length_a 7.69085(14)
_cell_length_b 7.90495(14)
_cell_length_c 21.4299(4)
_cell_measurement_reflns_used 26018
_cell_measurement_temperature 150
_cell_measurement_theta_max 68.295
_cell_measurement_theta_min 4.125
_cell_volume 1302.85(4)
_computing_cell_refinement RAPID-AUTO
_computing_data_collection RAPID-AUTO
_computing_data_reduction RAPID-AUTO
_computing_molecular_graphics SHELXLE
_computing_publication_material 'SHELXL-2016/6 (Sheldrick, 2016)'
_computing_structure_refinement 'SHELXL-2016/6 (Sheldrick, 2016)'
_computing_structure_solution SIR-2004
_diffrn_ambient_temperature 150
_diffrn_detector_area_resol_mean 10
_diffrn_measured_fraction_theta_full 1.000
_diffrn_measured_fraction_theta_max 1.000
_diffrn_measurement_device_type 'Rigaku RAXIS RAPID'
_diffrn_measurement_method \w-scan
_diffrn_radiation_type CuK\a
_diffrn_radiation_wavelength 1.54187
_diffrn_reflns_av_R_equivalents 0.0387
_diffrn_reflns_av_unetI/netI 0.0257
_diffrn_reflns_Laue_measured_fraction_full 1.000
_diffrn_reflns_Laue_measured_fraction_max 1.000
_diffrn_reflns_limit_h_max 9
_diffrn_reflns_limit_h_min -9
_diffrn_reflns_limit_k_max 9
_diffrn_reflns_limit_k_min -9
_diffrn_reflns_limit_l_max 25
_diffrn_reflns_limit_l_min -25
_diffrn_reflns_number 26278
_diffrn_reflns_point_group_measured_fraction_full 1.000
_diffrn_reflns_point_group_measured_fraction_max 1.000
_diffrn_reflns_theta_full 67.687
_diffrn_reflns_theta_max 68.224
_diffrn_reflns_theta_min 4.126
_diffrn_source 'Fine-focus sealed tube'
_exptl_absorpt_coefficient_mu 0.764
_exptl_absorpt_correction_T_max 0.8333
_exptl_absorpt_correction_T_min 0.7352
_exptl_absorpt_correction_type numerical
_exptl_absorpt_process_details numabs
_exptl_crystal_colour colourless
_exptl_crystal_density_diffrn 1.286
_exptl_crystal_description block
_exptl_crystal_F_000 544
_exptl_crystal_size_max 0.467
_exptl_crystal_size_mid 0.386
_exptl_crystal_size_min 0.258
_refine_diff_density_max 0.231
_refine_diff_density_min -0.212
_refine_diff_density_rms 0.048
_refine_ls_abs_structure_details
;
 Flack x determined using 875 quotients [(I+)-(I-)]/[(I+)+(I-)]
 (Parsons, Flack and Wagner, Acta Cryst. B69 (2013) 249-259).
;
_refine_ls_abs_structure_Flack -0.02(6)
_refine_ls_extinction_method none
_refine_ls_goodness_of_fit_ref 1.105
_refine_ls_hydrogen_treatment refall
_refine_ls_matrix_type full
_refine_ls_number_parameters 243
_refine_ls_number_reflns 2388
_refine_ls_number_restraints 0
_refine_ls_restrained_S_all 1.105
_refine_ls_R_factor_all 0.0403
_refine_ls_R_factor_gt 0.0364
_refine_ls_shift/su_max 0.000
_refine_ls_shift/su_mean 0.000
_refine_ls_structure_factor_coef Fsqd
_refine_ls_weighting_details 'w=1/[\s^2^(Fo^2^)+(0.0538P)^2^+0.1385P] where P=(Fo^2^+2Fc^2^)/3'
_refine_ls_weighting_scheme calc
_refine_ls_wR_factor_gt 0.0850
_refine_ls_wR_factor_ref 0.0861
_reflns_Friedel_coverage 0.694
_reflns_Friedel_fraction_full 0.999
_reflns_Friedel_fraction_max 0.999
_reflns_number_gt 2251
_reflns_number_total 2388
_reflns_threshold_expression 'I > 2\s(I)'
_cod_data_source_file ol7b01784_si_001.cif
_cod_data_source_block Cc-8
_cod_database_code 1546562
_shelx_shelxl_version_number 2016/6
_shelx_space_group_comment
;
The symmetry employed for this shelxl refinement is uniquely defined
by the following loop, which should always be used as a source of
symmetry information in preference to the above space-group names.
They are only intended as comments.
;
_shelx_estimated_absorpt_t_min 0.717
_shelx_estimated_absorpt_t_max 0.827

loop_
_space_group_symop_operation_xyz
'x, y, z'
'-x+1/2, -y, z+1/2'
'-x, y+1/2, -z+1/2'
'x+1/2, -y+1/2, -z'

loop_
_atom_site_label
_atom_site_type_symbol
_atom_site_fract_x
_atom_site_fract_y
_atom_site_fract_z
_atom_site_U_iso_or_equiv
_atom_site_adp_type
_atom_site_occupancy
_atom_site_site_symmetry_order
_atom_site_calc_flag
O1 O 0.4632(2) 0.12729(19) 0.41964(7) 0.0199(4) Uani 1 1 d
H1H H 0.382(4) 0.169(4) 0.4421(14) 0.039(9) Uiso 1 1 d
O2 O 0.2906(2) 0.4024(2) 0.35523(7) 0.0220(4) Uani 1 1 d
O3 O 0.7173(2) 0.2505(2) 0.49690(7) 0.0184(4) Uani 1 1 d
H3H H 0.634(4) 0.188(4) 0.4997(13) 0.029(8) Uiso 1 1 d
O4 O 0.9839(2) 0.4619(2) 0.42448(7) 0.0207(4) Uani 1 1 d
H4H H 1.070(4) 0.461(4) 0.3994(13) 0.025(7) Uiso 1 1 d
C1 C 0.5556(3) 0.2663(3) 0.39465(9) 0.0164(5) Uani 1 1 d
C2 C 0.4258(3) 0.4140(3) 0.38503(10) 0.0182(5) Uani 1 1 d
C3 C 0.4819(3) 0.5574(3) 0.42215(10) 0.0204(5) Uani 1 1 d
H3 H 0.424(4) 0.659(3) 0.4215(11) 0.027(7) Uiso 1 1 d
C4 C 0.6230(3) 0.5205(3) 0.45593(10) 0.0186(5) Uani 1 1 d
C5 C 0.6923(3) 0.3444(3) 0.44092(9) 0.0161(5) Uani 1 1 d
C6 C 0.8585(3) 0.3466(3) 0.40025(10) 0.0175(5) Uani 1 1 d
C7 C 0.9253(3) 0.1640(3) 0.39390(10) 0.0190(5) Uani 1 1 d
H7A H 0.928(4) 0.104(3) 0.4364(12) 0.026(7) Uiso 1 1 d
H7B H 1.043(4) 0.166(4) 0.3757(13) 0.032(7) Uiso 1 1 d
C8 C 0.7983(3) 0.0777(3) 0.34731(10) 0.0193(5) Uani 1 1 d
C9 C 0.6624(3) 0.2240(3) 0.33436(10) 0.0170(5) Uani 1 1 d
C10 C 0.7845(3) 0.3796(3) 0.33491(10) 0.0177(5) Uani 1 1 d
H10A H 0.872(3) 0.373(3) 0.3046(11) 0.016(6) Uiso 1 1 d
H10B H 0.724(3) 0.488(4) 0.3320(11) 0.024(7) Uiso 1 1 d
C11 C 0.7050(3) 0.6301(3) 0.50404(11) 0.0214(5) Uani 1 1 d
H11A H 0.643(4) 0.737(4) 0.5096(12) 0.031(7) Uiso 1 1 d
H11B H 0.830(4) 0.652(4) 0.4923(13) 0.040(8) Uiso 1 1 d
H11C H 0.704(4) 0.575(4) 0.5444(15) 0.038(8) Uiso 1 1 d
C12 C 0.8974(3) 0.0319(3) 0.28699(11) 0.0256(5) Uani 1 1 d
H12A H 0.821(4) -0.040(4) 0.2567(12) 0.031(7) Uiso 1 1 d
H12B H 1.001(4) -0.040(3) 0.2974(11) 0.018(6) Uiso 1 1 d
H12C H 0.948(4) 0.136(4) 0.2640(13) 0.037(8) Uiso 1 1 d
C13 C 0.7243(4) -0.0881(3) 0.37301(12) 0.0252(6) Uani 1 1 d
H13A H 0.633(4) -0.132(4) 0.3462(14) 0.042(8) Uiso 1 1 d
H13B H 0.681(3) -0.073(3) 0.4161(12) 0.022(7) Uiso 1 1 d
H13C H 0.817(4) -0.172(4) 0.3736(13) 0.038(8) Uiso 1 1 d
C14 C 0.5493(4) 0.1965(3) 0.27677(10) 0.0227(5) Uani 1 1 d
H14A H 0.475(4) 0.297(4) 0.2692(14) 0.043(9) Uiso 1 1 d
H14B H 0.472(4) 0.102(3) 0.2828(11) 0.024(7) Uiso 1 1 d
H14C H 0.624(3) 0.173(3) 0.2396(12) 0.024(7) Uiso 1 1 d

loop_
_atom_site_aniso_label
_atom_site_aniso_U_11
_atom_site_aniso_U_22
_atom_site_aniso_U_33
_atom_site_aniso_U_23
_atom_site_aniso_U_13
_atom_site_aniso_U_12
O1 0.0195(9) 0.0183(8) 0.0220(8) 0.0005(6) 0.0039(7) -0.0031(7)
O2 0.0155(9) 0.0286(9) 0.0218(7) -0.0001(6) -0.0015(7) 0.0012(7)
O3 0.0173(9) 0.0202(7) 0.0178(7) 0.0028(6) -0.0012(6) -0.0016(7)
O4 0.0145(9) 0.0228(8) 0.0246(8) -0.0046(6) 0.0028(7) -0.0045(7)
C1 0.0164(12) 0.0163(10) 0.0165(10) 0.0015(8) 0.0013(9) -0.0015(9)
C2 0.0152(12) 0.0226(11) 0.0168(10) 0.0030(9) 0.0031(9) 0.0003(9)
C3 0.0197(13) 0.0188(11) 0.0226(11) 0.0002(9) 0.0022(10) 0.0026(10)
C4 0.0204(13) 0.0164(10) 0.0189(10) -0.0001(8) 0.0056(9) -0.0019(9)
C5 0.0156(12) 0.0160(10) 0.0166(10) 0.0005(8) -0.0009(8) 0.0003(9)
C6 0.0154(12) 0.0175(10) 0.0198(10) -0.0015(8) 0.0004(9) -0.0015(9)
C7 0.0157(13) 0.0200(11) 0.0214(11) -0.0022(8) 0.0010(9) 0.0024(9)
C8 0.0188(13) 0.0194(11) 0.0197(10) -0.0016(8) 0.0000(9) 0.0003(9)
C9 0.0163(12) 0.0189(10) 0.0158(10) 0.0004(8) 0.0005(9) 0.0008(9)
C10 0.0168(12) 0.0183(11) 0.0181(10) 0.0008(8) 0.0031(9) 0.0004(10)
C11 0.0214(13) 0.0187(11) 0.0241(11) -0.0035(9) -0.0012(10) 0.0008(11)
C12 0.0262(15) 0.0268(12) 0.0239(11) -0.0054(10) 0.0014(10) 0.0043(12)
C13 0.0277(15) 0.0175(11) 0.0303(12) 0.0001(9) -0.0017(11) 0.0009(11)
C14 0.0234(14) 0.0252(12) 0.0193(11) -0.0023(9) -0.0007(10) 0.0001(11)

loop_
_atom_type_symbol
_atom_type_description
_atom_type_scat_dispersion_real
_atom_type_scat_dispersion_imag
_atom_type_scat_source
C C 0.0181 0.0091 'International Tables Vol C Tables 4.2.6.8 and 6.1.1.4'
H H 0.0000 0.0000 'International Tables Vol C Tables 4.2.6.8 and 6.1.1.4'
O O 0.0492 0.0322 'International Tables Vol C Tables 4.2.6.8 and 6.1.1.4'

loop_
_geom_angle_atom_site_label_1
_geom_angle_atom_site_label_2
_geom_angle_atom_site_label_3
_geom_angle
C1 O1 H1H 106(2)
C5 O3 H3H 106(2)
C6 O4 H4H 106.9(19)
O1 C1 C2 108.18(17)
O1 C1 C9 114.18(17)
C2 C1 C9 112.88(17)
O1 C1 C5 113.74(16)
C2 C1 C5 102.65(16)
C9 C1 C5 104.68(17)
O2 C2 C3 126.7(2)
O2 C2 C1 124.1(2)
C3 C2 C1 108.91(19)
C4 C3 C2 111.6(2)
C4 C3 H3 126.3(17)
C2 C3 H3 122.1(17)
C3 C4 C11 126.3(2)
C3 C4 C5 111.66(19)
C11 C4 C5 122.0(2)
O3 C5 C4 110.22(16)
O3 C5 C6 111.64(18)
C4 C5 C6 113.43(17)
O3 C5 C1 114.64(17)
C4 C5 C1 104.94(18)
C6 C5 C1 101.64(16)
O4 C6 C10 118.37(18)
O4 C6 C7 113.99(18)
C10 C6 C7 101.69(17)
O4 C6 C5 111.17(17)
C10 C6 C5 102.09(18)
C7 C6 C5 108.37(17)
C6 C7 C8 104.99(18)
C6 C7 H7A 111.0(15)
C8 C7 H7A 112.5(16)
C6 C7 H7B 108.9(17)
C8 C7 H7B 109.3(16)
H7A C7 H7B 110(2)
C13 C8 C12 106.48(19)
C13 C8 C7 112.22(18)
C12 C8 C7 109.32(19)
C13 C8 C9 116.3(2)
C12 C8 C9 110.52(17)
C7 C8 C9 101.95(17)
C14 C9 C10 117.73(19)
C14 C9 C1 113.49(19)
C10 C9 C1 98.17(16)
C14 C9 C8 114.47(18)
C10 C9 C8 100.28(17)
C1 C9 C8 110.95(16)
C6 C10 C9 95.57(17)
C6 C10 H10A 111.0(15)
C9 C10 H10A 112.7(15)
C6 C10 H10B 112.5(15)
C9 C10 H10B 114.3(16)
H10A C10 H10B 110(2)
C4 C11 H11A 112.4(17)
C4 C11 H11B 109.5(17)
H11A C11 H11B 110(2)
C4 C11 H11C 110.7(18)
H11A C11 H11C 106(2)
H11B C11 H11C 108(3)
C8 C12 H12A 111.8(15)
C8 C12 H12B 109.8(14)
H12A C12 H12B 106(2)
C8 C12 H12C 113.4(16)
H12A C12 H12C 110(2)
H12B C12 H12C 105(2)
C8 C13 H13A 111.1(18)
C8 C13 H13B 111.1(16)
H13A C13 H13B 110(2)
C8 C13 H13C 108.6(18)
H13A C13 H13C 107(2)
H13B C13 H13C 108(2)
C9 C14 H14A 110.4(18)
C9 C14 H14B 110.7(15)
H14A C14 H14B 107(2)
C9 C14 H14C 110.2(15)
H14A C14 H14C 111(2)
H14B C14 H14C 108(2)

loop_
_geom_bond_atom_site_label_1
_geom_bond_atom_site_label_2
_geom_bond_distance
O1 C1 1.414(3)
O1 H1H 0.85(3)
O2 C2 1.224(3)
O3 C5 1.424(3)
O3 H3H 0.81(3)
O4 C6 1.425(3)
O4 H4H 0.85(3)
C1 C2 1.550(3)
C1 C9 1.567(3)
C1 C5 1.571(3)
C2 C3 1.451(3)
C3 C4 1.336(3)
C3 H3 0.92(3)
C4 C11 1.487(3)
C4 C5 1.525(3)
C5 C6 1.547(3)
C6 C10 1.534(3)
C6 C7 1.538(3)
C7 C8 1.554(3)
C7 H7A 1.03(3)
C7 H7B 0.98(3)
C8 C13 1.532(3)
C8 C12 1.544(3)
C8 C9 1.583(3)
C9 C14 1.525(3)
C9 C10 1.548(3)
C10 H10A 0.94(3)
C10 H10B 0.98(3)
C11 H11A 0.98(3)
C11 H11B 1.01(3)
C11 H11C 0.97(3)
C12 H12A 1.04(3)
C12 H12B 1.01(3)
C12 H12C 1.03(3)
C13 H13A 0.97(3)
C13 H13B 0.99(3)
C13 H13C 0.97(3)
C14 H14A 0.99(3)
C14 H14B 0.96(3)
C14 H14C 1.00(3)

loop_
_geom_torsion_atom_site_label_1
_geom_torsion_atom_site_label_2
_geom_torsion_atom_site_label_3
_geom_torsion_atom_site_label_4
_geom_torsion
O1 C1 C2 O2 -54.0(3)
C9 C1 C2 O2 73.3(3)
C5 C1 C2 O2 -174.54(19)
O1 C1 C2 C3 119.90(19)
C9 C1 C2 C3 -112.8(2)
C5 C1 C2 C3 -0.6(2)
O2 C2 C3 C4 170.9(2)
C1 C2 C3 C4 -2.8(3)
C2 C3 C4 C11 -173.2(2)
C2 C3 C4 C5 5.2(3)
C3 C4 C5 O3 -129.3(2)
C11 C4 C5 O3 49.2(3)
C3 C4 C5 C6 104.7(2)
C11 C4 C5 C6 -76.8(2)
C3 C4 C5 C1 -5.4(2)
C11 C4 C5 C1 173.1(2)
O1 C1 C5 O3 7.7(3)
C2 C1 C5 O3 124.36(18)
C9 C1 C5 O3 -117.55(19)
O1 C1 C5 C4 -113.31(19)
C2 C1 C5 C4 3.3(2)
C9 C1 C5 C4 121.39(17)
O1 C1 C5 C6 128.33(18)
C2 C1 C5 C6 -115.06(17)
C9 C1 C5 C6 3.0(2)
O3 C5 C6 O4 -76.8(2)
C4 C5 C6 O4 48.4(2)
C1 C5 C6 O4 160.54(16)
O3 C5 C6 C10 156.04(17)
C4 C5 C6 C10 -78.7(2)
C1 C5 C6 C10 33.4(2)
O3 C5 C6 C7 49.2(2)
C4 C5 C6 C7 174.46(18)
C1 C5 C6 C7 -73.5(2)
O4 C6 C7 C8 -161.08(17)
C10 C6 C7 C8 -32.5(2)
C5 C6 C7 C8 74.6(2)
C6 C7 C8 C13 -127.9(2)
C6 C7 C8 C12 114.19(19)
C6 C7 C8 C9 -2.8(2)
O1 C1 C9 C14 72.3(2)
C2 C1 C9 C14 -51.8(2)
C5 C1 C9 C14 -162.65(18)
O1 C1 C9 C10 -162.58(18)
C2 C1 C9 C10 73.3(2)
C5 C1 C9 C10 -37.56(19)
O1 C1 C9 C8 -58.2(2)
C2 C1 C9 C8 177.68(18)
C5 C1 C9 C8 66.8(2)
C13 C8 C9 C14 -73.9(2)
C12 C8 C9 C14 47.6(3)
C7 C8 C9 C14 163.72(19)
C13 C8 C9 C10 159.07(19)
C12 C8 C9 C10 -79.4(2)
C7 C8 C9 C10 36.70(19)
C13 C8 C9 C1 56.1(2)
C12 C8 C9 C1 177.63(18)
C7 C8 C9 C1 -66.3(2)
O4 C6 C10 C9 -179.63(18)
C7 C6 C10 C9 54.67(19)
C5 C6 C10 C9 -57.26(18)
C14 C9 C10 C6 179.1(2)
C1 C9 C10 C6 57.07(18)
C8 C9 C10 C6 -56.08(18)
